data_2233368
loop_
_publ_author_name
'Zhang, Wei-Yi'
'Liu, Jie'
'Liu, Yan-Ju'

_publ_section_title
;
 5-Methoxy-1,3,4-thiadiazol-2(3<i>H</i>)-one
;
_journal_coeditor_code BQ2331
_journal_issue 2
_journal_name_full 'Acta Crystallographica Section E'
_journal_page_first o475
_journal_paper_doi 10.1107/S160053681200178X
_journal_volume 68
_journal_year 2012
_chemical_formula_iupac 'C3 H4 N2 O2 S'
_chemical_formula_moiety 'C3 H4 N2 O2 S'
_chemical_formula_sum 'C3 H4 N2 O2 S'
_chemical_formula_weight 132.16
_chemical_name_systematic
;
5-Methoxy-1,3,4-thiadiazol-2(3<i>H</i>)-one
;
_space_group_IT_number 169
_symmetry_cell_setting hexagonal
_symmetry_space_group_name_Hall 'P 61'
_symmetry_space_group_name_H-M 'P 61'
_atom_sites_solution_hydrogens geom
_atom_sites_solution_primary direct
_atom_sites_solution_secondary difmap
_audit_creation_method SHELXL-97
_cell_angle_alpha 90.00
_cell_angle_beta 90.00
_cell_angle_gamma 120.00
_cell_formula_units_Z 18
_cell_length_a 11.9240(17)
_cell_length_b 11.9240(17)
_cell_length_c 20.111(4)
_cell_measurement_reflns_used 25
_cell_measurement_temperature 293(2)
_cell_measurement_theta_max 13
_cell_measurement_theta_min 9
_cell_volume 2476.3(7)
_computing_cell_refinement 'CAD-4 Software (Enraf--Nonius, 1985)'
_computing_data_collection 'CAD-4 Software (Enraf--Nonius, 1985)'
_computing_data_reduction 'XCAD4 (Harms & Wocadlo, 1995)'
_computing_molecular_graphics 'SHELXTL (Sheldrick, 2008)'
_computing_publication_material 'SHELXTL (Sheldrick, 2008)'
_computing_structure_refinement 'SHELXL97 (Sheldrick, 2008)'
_computing_structure_solution 'SHELXS97 (Sheldrick, 2008)'
_diffrn_ambient_temperature 293(2)
_diffrn_measured_fraction_theta_full 0.999
_diffrn_measured_fraction_theta_max 0.999
_diffrn_measurement_device_type 'Enraf--Nonius CAD-4'
_diffrn_measurement_method \w/2\q
_diffrn_radiation_monochromator graphite
_diffrn_radiation_source 'fine-focus sealed tube'
_diffrn_radiation_type MoK\a
_diffrn_radiation_wavelength 0.71073
_diffrn_reflns_av_R_equivalents 0.0386
_diffrn_reflns_av_sigmaI/netI 0.0350
_diffrn_reflns_limit_h_max 12
_diffrn_reflns_limit_h_min 0
_diffrn_reflns_limit_k_max 12
_diffrn_reflns_limit_k_min 0
_diffrn_reflns_limit_l_max 24
_diffrn_reflns_limit_l_min -24
_diffrn_reflns_number 3492
_diffrn_reflns_theta_full 25.42
_diffrn_reflns_theta_max 25.42
_diffrn_reflns_theta_min 1.97
_diffrn_standards_decay_% 1
_diffrn_standards_interval_count 200
_diffrn_standards_interval_time 2
_diffrn_standards_number 3
_exptl_absorpt_coefficient_mu 0.489
_exptl_absorpt_correction_T_max 0.9085
_exptl_absorpt_correction_T_min 0.8671
_exptl_absorpt_correction_type psi-scan
_exptl_absorpt_process_details '(North <i>et al.</i>, 1968)'
_exptl_crystal_colour colourless
_exptl_crystal_density_diffrn 1.595
_exptl_crystal_density_method 'not measured'
_exptl_crystal_description block
_exptl_crystal_F_000 1224
_exptl_crystal_size_max 0.30
_exptl_crystal_size_mid 0.20
_exptl_crystal_size_min 0.20
_refine_diff_density_max 0.267
_refine_diff_density_min -0.378
_refine_ls_abs_structure_details 'Flack (1983), <b>1468 Friedel pairs</b>'
_refine_ls_abs_structure_Flack -0.05(14)
_refine_ls_extinction_coef 0.0009(2)
_refine_ls_extinction_method 'SHELXL97 (Sheldrick, 2008)'
_refine_ls_goodness_of_fit_ref 1.044
_refine_ls_hydrogen_treatment constr
_refine_ls_matrix_type full
_refine_ls_number_parameters 217
_refine_ls_number_reflns 3040
_refine_ls_number_restraints 1
_refine_ls_restrained_S_all 1.044
_refine_ls_R_factor_all 0.0844
_refine_ls_R_factor_gt 0.0555
_refine_ls_shift/su_max 0.000
_refine_ls_shift/su_mean 0.000
_refine_ls_structure_factor_coef Fsqd
_refine_ls_weighting_details 'calc w=1/[\s^2^(Fo^2^)+(0.0696P)^2^+0.1426P] where P=(Fo^2^+2Fc^2^)/3'
_refine_ls_weighting_scheme calc
_refine_ls_wR_factor_gt 0.1184
_refine_ls_wR_factor_ref 0.1331
_reflns_number_gt 2206
_reflns_number_total 3040
_reflns_threshold_expression I>2sigma(I)
_cod_data_source_file bq2331.cif
_cod_data_source_block I
_cod_database_code 2233368
_cod_database_fobs_code 2233368

loop_
_symmetry_equiv_pos_as_xyz
'x, y, z'
'-y, x-y, z+1/3'
'-x+y, -x, z+2/3'
'-x, -y, z+1/2'
'y, -x+y, z+5/6'
'x-y, x, z+1/6'

loop_
_atom_site_type_symbol
_atom_site_label
_atom_site_fract_x
_atom_site_fract_y
_atom_site_fract_z
_atom_site_U_iso_or_equiv
_atom_site_adp_type
_atom_site_calc_flag
_atom_site_refinement_flags
_atom_site_occupancy
_atom_site_symmetry_multiplicity
S S1 0.82079(12) 0.67453(12) 0.52166(9) 0.0559(4) Uani d . 1 1
N N1 0.8459(4) 0.4789(4) 0.5285(3) 0.0500(12) Uani d . 1 1
H H1A 0.8783 0.4288 0.5317 0.060 Uiso calc R 1 1
C C1 0.9238(5) 0.6063(5) 0.5255(3) 0.0473(14) Uani d . 1 1
O O1 1.0407(3) 0.6672(4) 0.5228(3) 0.0709(14) Uani d . 1 1
N N2 0.7133(4) 0.4265(4) 0.5265(3) 0.0487(12) Uani d . 1 1
O O2 0.5724(3) 0.5049(3) 0.5201(2) 0.0638(12) Uani d . 1 1
C C2 0.6895(5) 0.5184(5) 0.5232(3) 0.0440(13) Uani d . 1 1
C C3 0.4662(5) 0.3737(6) 0.5148(4) 0.071(2) Uani d . 1 1
H H3A 0.3860 0.3742 0.5130 0.107 Uiso calc R 1 1
H H3B 0.4659 0.3248 0.5528 0.107 Uiso calc R 1 1
H H3C 0.4759 0.3348 0.4751 0.107 Uiso calc R 1 1
S S2 -0.10862(12) 0.04825(12) 0.51466(7) 0.0452(4) Uani d . 1 1
O O3 -0.1023(4) 0.2749(4) 0.5220(3) 0.0646(12) Uani d . 1 1
O O4 0.0620(3) -0.0301(3) 0.5161(2) 0.0564(11) Uani d . 1 1
N N3 0.0884(4) 0.2708(4) 0.5190(3) 0.0497(12) Uani d . 1 1
H H3D 0.1382 0.3535 0.5191 0.060 Uiso calc R 1 1
N N4 0.1407(4) 0.1911(4) 0.5184(3) 0.0443(11) Uani d . 1 1
C C4 -0.0410(5) 0.2188(5) 0.5194(3) 0.0431(13) Uani d . 1 1
C C5 0.0477(4) 0.0735(5) 0.5165(3) 0.0429(12) Uani d . 1 1
C C6 0.1950(5) -0.0021(6) 0.5226(4) 0.0588(16) Uani d . 1 1
H H6A 0.1968 -0.0817 0.5216 0.088 Uiso calc R 1 1
H H6B 0.2302 0.0416 0.5640 0.088 Uiso calc R 1 1
H H6C 0.2456 0.0521 0.4864 0.088 Uiso calc R 1 1
S S3 0.52008(12) 0.74536(12) 0.53340(7) 0.0513(4) Uani d . 1 1
O O5 0.2932(4) 0.5245(3) 0.5299(3) 0.0760(14) Uani d . 1 1
O O6 0.5965(3) 0.9929(3) 0.5329(2) 0.0622(12) Uani d . 1 1
N N5 0.2976(4) 0.7178(4) 0.5261(3) 0.0519(12) Uani d . 1 1
H H5A 0.2149 0.6839 0.5233 0.062 Uiso calc R 1 1
N N6 0.3771(4) 0.8501(4) 0.5268(3) 0.0500(11) Uani d . 1 1
C C7 0.3507(5) 0.6438(5) 0.5296(3) 0.0486(14) Uani d . 1 1
C C8 0.4939(4) 0.8748(5) 0.5309(3) 0.0447(13) Uani d . 1 1
C C9 0.5707(6) 1.0982(5) 0.5339(5) 0.074(2) Uani d . 1 1
H H9A 0.6511 1.1787 0.5356 0.111 Uiso calc R 1 1
H H9B 0.5198 1.0907 0.5725 0.111 Uiso calc R 1 1
H H9C 0.5240 1.0955 0.4945 0.111 Uiso calc R 1 1

loop_
_atom_site_aniso_label
_atom_site_aniso_U_11
_atom_site_aniso_U_22
_atom_site_aniso_U_33
_atom_site_aniso_U_12
_atom_site_aniso_U_13
_atom_site_aniso_U_23
S1 0.0353(7) 0.0322(7) 0.1008(12) 0.0171(6) 0.0044(9) 0.0039(8)
N1 0.038(2) 0.035(2) 0.082(4) 0.023(2) -0.001(3) -0.003(3)
C1 0.034(3) 0.039(3) 0.069(4) 0.019(3) 0.003(3) -0.004(3)
O1 0.033(2) 0.050(2) 0.125(4) 0.0174(18) 0.004(3) -0.004(3)
N2 0.035(2) 0.035(2) 0.076(4) 0.0171(19) 0.001(2) 0.000(3)
O2 0.0308(18) 0.043(2) 0.117(4) 0.0178(16) 0.004(2) -0.003(3)
C2 0.031(2) 0.033(3) 0.066(4) 0.014(2) 0.008(3) 0.007(3)
C3 0.036(3) 0.053(4) 0.115(7) 0.015(3) -0.006(4) -0.011(4)
S2 0.0315(6) 0.0334(6) 0.0664(9) 0.0132(5) -0.0002(6) -0.0008(6)
O3 0.059(3) 0.047(2) 0.101(3) 0.036(2) -0.005(3) -0.004(2)
O4 0.045(2) 0.0305(19) 0.096(3) 0.0208(16) -0.003(2) -0.001(2)
N3 0.042(2) 0.025(2) 0.079(4) 0.0145(18) -0.006(3) 0.001(2)
N4 0.035(2) 0.029(2) 0.066(3) 0.0139(17) 0.000(3) 0.004(2)
C4 0.043(3) 0.031(2) 0.057(4) 0.020(2) -0.002(3) 0.000(3)
C5 0.038(3) 0.037(3) 0.052(3) 0.017(2) 0.002(3) 0.003(3)
C6 0.044(3) 0.055(3) 0.088(5) 0.032(3) 0.001(4) 0.016(4)
S3 0.0317(7) 0.0351(7) 0.0863(12) 0.0160(6) -0.0036(7) -0.0017(7)
O5 0.045(2) 0.029(2) 0.139(4) 0.0071(19) -0.003(3) -0.001(3)
O6 0.036(2) 0.0323(19) 0.110(4) 0.0112(17) 0.001(2) 0.001(2)
N5 0.029(2) 0.041(2) 0.084(4) 0.016(2) 0.004(3) -0.001(3)
N6 0.036(2) 0.034(2) 0.078(3) 0.0164(19) 0.003(3) 0.001(2)
C7 0.036(3) 0.037(3) 0.067(4) 0.014(2) 0.003(3) -0.005(3)
C8 0.033(3) 0.032(3) 0.064(4) 0.012(2) 0.003(3) -0.002(3)
C9 0.059(4) 0.027(3) 0.127(6) 0.016(3) 0.009(4) 0.004(4)

loop_
_atom_type_symbol
_atom_type_description
_atom_type_scat_dispersion_real
_atom_type_scat_dispersion_imag
_atom_type_scat_source
C C 0.0033 0.0016 'International Tables Vol C Tables 4.2.6.8 and 6.1.1.4'
H H 0.0000 0.0000 'International Tables Vol C Tables 4.2.6.8 and 6.1.1.4'
N N 0.0061 0.0033 'International Tables Vol C Tables 4.2.6.8 and 6.1.1.4'
O O 0.0106 0.0060 'International Tables Vol C Tables 4.2.6.8 and 6.1.1.4'
S S 0.1246 0.1234 'International Tables Vol C Tables 4.2.6.8 and 6.1.1.4'

loop_
_geom_angle_atom_site_label_1
_geom_angle_atom_site_label_2
_geom_angle_atom_site_label_3
_geom_angle
C2 S1 C1 88.1(2)
C1 N1 N2 120.3(4)
C1 N1 H1A 119.9
N2 N1 H1A 119.9
O1 C1 N1 128.8(5)
O1 C1 S1 125.1(4)
N1 C1 S1 106.1(4)
C2 N2 N1 108.2(4)
C2 O2 C3 115.9(4)
N2 C2 O2 125.2(4)
N2 C2 S1 117.3(4)
O2 C2 S1 117.5(4)
O2 C3 H3A 109.5
O2 C3 H3B 109.5
H3A C3 H3B 109.5
O2 C3 H3C 109.5
H3A C3 H3C 109.5
H3B C3 H3C 109.5
C5 S2 C4 88.1(2)
C5 O4 C6 114.7(4)
C4 N3 N4 119.6(4)
C4 N3 H3D 120.2
N4 N3 H3D 120.2
C5 N4 N3 108.3(4)
O3 C4 N3 127.9(5)
O3 C4 S2 125.4(4)
N3 C4 S2 106.7(3)
N4 C5 O4 125.1(4)
N4 C5 S2 117.2(4)
O4 C5 S2 117.7(3)
O4 C6 H6A 109.5
O4 C6 H6B 109.5
H6A C6 H6B 109.5
O4 C6 H6C 109.5
H6A C6 H6C 109.5
H6B C6 H6C 109.5
C8 S3 C7 87.5(2)
C8 O6 C9 116.3(4)
C7 N5 N6 118.7(5)
C7 N5 H5A 120.7
N6 N5 H5A 120.7
C8 N6 N5 108.2(4)
O5 C7 N5 126.5(5)
O5 C7 S3 125.4(4)
N5 C7 S3 108.1(4)
N6 C8 O6 124.6(4)
N6 C8 S3 117.5(4)
O6 C8 S3 117.8(3)
O6 C9 H9A 109.5
O6 C9 H9B 109.5
H9A C9 H9B 109.5
O6 C9 H9C 109.5
H9A C9 H9C 109.5
H9B C9 H9C 109.5

loop_
_geom_bond_atom_site_label_1
_geom_bond_atom_site_label_2
_geom_bond_distance
S1 C2 1.733(5)
S1 C1 1.782(5)
N1 C1 1.328(6)
N1 N2 1.380(5)
N1 H1A 0.8600
C1 O1 1.209(6)
N2 C2 1.264(6)
O2 C2 1.324(6)
O2 C3 1.443(7)
C3 H3A 0.9600
C3 H3B 0.9600
C3 H3C 0.9600
S2 C5 1.734(5)
S2 C4 1.777(5)
O3 C4 1.214(5)
O4 C5 1.328(5)
O4 C6 1.454(6)
N3 C4 1.345(6)
N3 N4 1.373(5)
N3 H3D 0.8600
N4 C5 1.282(6)
C6 H6A 0.9600
C6 H6B 0.9600
C6 H6C 0.9600
S3 C8 1.721(5)
S3 C7 1.762(6)
O5 C7 1.232(6)
O6 C8 1.326(6)
O6 C9 1.434(7)
N5 C7 1.321(6)
N5 N6 1.375(6)
N5 H5A 0.8600
N6 C8 1.274(6)
C9 H9A 0.9600
C9 H9B 0.9600
C9 H9C 0.9600

loop_
_geom_hbond_atom_site_label_D
_geom_hbond_atom_site_label_H
_geom_hbond_atom_site_label_A
_geom_hbond_site_symmetry_A
_geom_hbond_distance_DH
_geom_hbond_distance_HA
_geom_hbond_distance_DA
_geom_hbond_angle_DHA
_geom_hbond_publ_flag
N1 H1A O3 1_655 0.8600 1.9700 2.796(7) 160.00 yes
N3 H3D O5 . 0.8600 1.9600 2.788(6) 161.00 yes
N5 H5A O1 1_455 0.8600 1.9900 2.813(8) 161.00 yes

loop_
_geom_torsion_atom_site_label_1
_geom_torsion_atom_site_label_2
_geom_torsion_atom_site_label_3
_geom_torsion_atom_site_label_4
_geom_torsion
N2 N1 C1 O1 -175.3(7)
N2 N1 C1 S1 1.7(7)
C2 S1 C1 O1 176.1(6)
C2 S1 C1 N1 -1.0(5)
C1 N1 N2 C2 -1.5(8)
N1 N2 C2 O2 179.6(6)
N1 N2 C2 S1 0.5(8)
C3 O2 C2 N2 -5.2(10)
C3 O2 C2 S1 174.0(5)
C1 S1 C2 N2 0.3(6)
C1 S1 C2 O2 -178.9(5)
C4 N3 N4 C5 1.7(8)
N4 N3 C4 O3 177.5(7)
N4 N3 C4 S2 -2.9(7)
C5 S2 C4 O3 -178.0(6)
C5 S2 C4 N3 2.4(5)
N3 N4 C5 O4 -179.3(6)
N3 N4 C5 S2 0.5(7)
C6 O4 C5 N4 4.0(10)
C6 O4 C5 S2 -175.8(5)
C4 S2 C5 N4 -1.8(5)
C4 S2 C5 O4 178.0(5)
C7 N5 N6 C8 0.2(9)
N6 N5 C7 O5 179.6(7)
N6 N5 C7 S3 -0.8(7)
C8 S3 C7 O5 -179.5(7)
C8 S3 C7 N5 0.9(5)
N5 N6 C8 O6 -179.9(6)
N5 N6 C8 S3 0.6(8)
C9 O6 C8 N6 3.4(11)
C9 O6 C8 S3 -177.1(6)
C7 S3 C8 N6 -0.9(6)
C7 S3 C8 O6 179.6(6)

loop_
_cod_related_entry_id
_cod_related_entry_database
_cod_related_entry_code
1 ChemSpider 167439
